data_7710607
loop_
_publ_author_name
'Wang, Shichun'
'Heng, Yi'
'Li, Tongyu'
'Wang, Dongwei'
'Hou, Guohua'
'Zi, Guofu'
'Walter, Marc D.'

_publ_section_title
;
 Intrinsic reactivity of
 [\h<sup>5</sup>-1,3-(Me<sub>3</sub>Si)<sub>2</sub>C<sub>5</sub>H<sub>3</sub>]<sub>2</sub>U(\h<sup>4</sup>-C<sub>4</sub>Ph<sub>2</sub>)
 in small molecule activation.
;
_journal_issue 29
_journal_name_full 'Dalton transactions (Cambridge, England : 2003)'
_journal_page_first 11072
_journal_page_last 11085
_journal_paper_doi 10.1039/d2dt01730j
_journal_volume 51
_journal_year 2022
_chemical_formula_moiety 'C51 H74 N2 Si4 U'
_chemical_formula_sum 'C51 H74 N2 Si4 U'
_chemical_formula_weight 1065.51
_space_group_crystal_system monoclinic
_space_group_IT_number 14
_space_group_name_Hall '-P 2ybc'
_space_group_name_H-M_alt 'P 1 21/c 1'
_atom_sites_solution_hydrogens geom
_audit_creation_date 2022-05-11
_audit_creation_method
;
Olex2 1.2
(compiled 2018.05.29 svn.r3508 for OlexSys, GUI svn.r5506)
;
_audit_update_record
;
2022-05-12 deposited with the CCDC.	2022-06-27 downloaded from the CCDC.
;
_cell_angle_alpha 90
_cell_angle_beta 91.0730(10)
_cell_angle_gamma 90
_cell_formula_units_Z 4
_cell_length_a 21.5053(3)
_cell_length_b 11.6123(2)
_cell_length_c 20.7096(3)
_cell_measurement_reflns_used 19932
_cell_measurement_temperature 99.99(10)
_cell_measurement_theta_max 75.6180
_cell_measurement_theta_min 4.3040
_cell_volume 5170.82(14)
_computing_cell_refinement 'CrysAlisPro 1.171.40.35a (Rigaku OD, 2018)'
_computing_data_collection 'CrysAlisPro 1.171.40.35a (Rigaku OD, 2018)'
_computing_data_reduction 'CrysAlisPro 1.171.40.35a (Rigaku OD, 2018)'
_computing_molecular_graphics 'Olex2 (Dolomanov et al., 2009)'
_computing_publication_material 'Olex2 (Dolomanov et al., 2009)'
_computing_structure_refinement 'ShelXL (Sheldrick, 2015)'
_computing_structure_solution 'ShelXT (Sheldrick, 2015)'
_diffrn_ambient_environment N~2~
_diffrn_ambient_temperature 99.99(10)
_diffrn_detector 'CCD plate'
_diffrn_detector_area_resol_mean 10.0000
_diffrn_detector_type HyPix
_diffrn_measured_fraction_theta_full 0.998
_diffrn_measured_fraction_theta_max 0.960
_diffrn_measurement_details
;
List of Runs (angles in degrees, time in seconds):

  # Type    Start    End  Width  t~exp~   \w     \q     \k     \f   Frames
#--------------------------------------------------------------------------
  1  \w    -25.00  60.00   0.50    0.14    --   47.70 -37.00 -60.00  170
  2  \w     61.00  87.00   0.50    0.55    --  104.75 -88.00  62.00   52
  3  \w     94.00 177.00   0.50    0.55    --  104.75  45.00  90.00  166
  4  \w    117.00 178.00   0.50    0.55    --  104.75  30.00 120.00  122
  5  \w     97.00 178.00   0.50    0.55    --  104.75  30.00 150.00  162
  6  \w     83.00 178.00   0.50    0.55    --  104.75  88.00 178.00  190
  7  \w    -21.00  14.00   0.50    0.14    --  -47.70  88.00 178.00   70
  8  \w    -21.00  75.00   0.50    0.14    --   47.70 -88.00  62.00  192
  9  \w    -75.00 -28.00   0.50    0.14    --  -47.70  88.00 178.00   94
 10  \w   -100.00 -48.00   0.50    0.55    -- -102.00  45.00  60.00  104
 11  \w   -115.00 -78.00   0.50    0.55    -- -102.00  45.00 -30.00   74
 12  \w   -113.00 -29.00   0.50    0.55    -- -102.00  61.00-180.00  168
 13  \w   -119.00 -93.00   0.50    0.14    --  -47.70-125.00  60.00   52
 14  \w   -175.00-132.00   0.50    0.55    -- -102.00 -88.00  62.00   86
 15  \w   -108.00 -71.00   0.50    0.14    --  -47.70-125.00-150.00   74
 16  \w   -115.00 -57.00   0.50    0.55    -- -102.00  88.00 178.00  116
;
_diffrn_measurement_device 'four-circle diffractometer'
_diffrn_measurement_device_type 'XtaLAB Synergy R, DW system, HyPix'
_diffrn_measurement_method '\w scans'
_diffrn_orient_matrix_type 'CrysAlisPro convention (1999,Acta A55,543-557)'
_diffrn_orient_matrix_UB_11 -0.0265123000
_diffrn_orient_matrix_UB_12 -0.0610074000
_diffrn_orient_matrix_UB_13 -0.0604888000
_diffrn_orient_matrix_UB_21 0.0196823000
_diffrn_orient_matrix_UB_22 0.1028844000
_diffrn_orient_matrix_UB_23 -0.0419166000
_diffrn_orient_matrix_UB_31 0.0636029000
_diffrn_orient_matrix_UB_32 -0.0575095000
_diffrn_orient_matrix_UB_33 -0.0106383000
_diffrn_radiation_monochromator mirror
_diffrn_radiation_probe x-ray
_diffrn_radiation_type CuK\a
_diffrn_radiation_wavelength 1.54184
_diffrn_reflns_av_R_equivalents 0.0331
_diffrn_reflns_av_unetI/netI 0.0327
_diffrn_reflns_Laue_measured_fraction_full 0.998
_diffrn_reflns_Laue_measured_fraction_max 0.960
_diffrn_reflns_limit_h_max 26
_diffrn_reflns_limit_h_min -23
_diffrn_reflns_limit_k_max 8
_diffrn_reflns_limit_k_min -14
_diffrn_reflns_limit_l_max 25
_diffrn_reflns_limit_l_min -26
_diffrn_reflns_number 33150
_diffrn_reflns_point_group_measured_fraction_full 0.998
_diffrn_reflns_point_group_measured_fraction_max 0.960
_diffrn_reflns_theta_full 67.684
_diffrn_reflns_theta_max 75.918
_diffrn_reflns_theta_min 4.112
_diffrn_source 'Rotating-anode X-ray tube'
_diffrn_source_type 'Rigaku (Cu) X-ray Source'
_exptl_absorpt_coefficient_mu 9.968
_exptl_absorpt_correction_T_max 1.00000
_exptl_absorpt_correction_T_min 0.63705
_exptl_absorpt_correction_type multi-scan
_exptl_absorpt_process_details
;
CrysAlisPro 1.171.40.35a (Rigaku Oxford Diffraction, 2018)
Empirical absorption correction using spherical harmonics,
 implemented in SCALE3 ABSPACK scaling algorithm.
;
_exptl_crystal_colour yellow
_exptl_crystal_colour_primary yellow
_exptl_crystal_density_diffrn 1.369
_exptl_crystal_description block
_exptl_crystal_F_000 2168
_exptl_crystal_size_max 0.1
_exptl_crystal_size_mid 0.1
_exptl_crystal_size_min 0.08
_refine_diff_density_max 1.268
_refine_diff_density_min -1.263
_refine_diff_density_rms 0.111
_refine_ls_extinction_method none
_refine_ls_goodness_of_fit_ref 1.108
_refine_ls_hydrogen_treatment constr
_refine_ls_matrix_type full
_refine_ls_number_parameters 535
_refine_ls_number_reflns 10343
_refine_ls_number_restraints 0
_refine_ls_restrained_S_all 1.108
_refine_ls_R_factor_all 0.0311
_refine_ls_R_factor_gt 0.0269
_refine_ls_shift/su_max 0.005
_refine_ls_shift/su_mean 0.000
_refine_ls_structure_factor_coef Fsqd
_refine_ls_weighting_details 'w=1/[\s^2^(Fo^2^)+(0.0415P)^2^+5.2539P] where P=(Fo^2^+2Fc^2^)/3'
_refine_ls_weighting_scheme calc
_refine_ls_wR_factor_gt 0.0728
_refine_ls_wR_factor_ref 0.0745
_reflns_Friedel_coverage 0.000
_reflns_number_gt 9502
_reflns_number_total 10343
_reflns_threshold_expression 'I > 2\s(I)'
_cod_data_source_file d2dt01730j2.cif
_cod_data_source_block compound10
_cod_depositor_comments 'Adding full bibliography for 7710605--7710617.cif.'
_cod_database_code 7710607
_shelx_shelxl_version_number 2014/7
_chemical_oxdiff_formula C1H1N1U1Si1
_shelx_space_group_comment
;
The symmetry employed for this shelxl refinement is uniquely defined
by the following loop, which should always be used as a source of
symmetry information in preference to the above space-group names.
They are only intended as comments.
;
_shelx_estimated_absorpt_t_max 0.503
_shelx_estimated_absorpt_t_min 0.436
_diffrn_oxdiff_digest_frames
;
0128faa555f9391e24d1279570f7486ada018929907
;
_reflns_odcompleteness_completeness 99.94
_reflns_odcompleteness_iscentric 1
_reflns_odcompleteness_theta 66.97
_olex2_refinement_description
;
1. Fixed Uiso
 At 1.2 times of:
  All C(H) groups, All C(H,H) groups
 At 1.5 times of:
  All C(H,H,H) groups
2.a Ternary CH refined with riding coordinates:
 C26(H26), C32(H32)
2.b Secondary CH2 refined with riding coordinates:
 C27(H27A,H27B), C28(H28A,H28B), C29(H29A,H29B), C30(H30A,H30B), C31(H31A,
 H31B), C33(H33A,H33B), C34(H34A,H34B), C35(H35A,H35B), C36(H36A,H36B),
 C37(H37A,H37B)
2.c Aromatic/amide H refined with riding coordinates:
 C2(H2), C4(H4), C5(H5), C13(H13), C15(H15), C16(H16), C41(H41), C42(H42),
 C43(H43), C44(H44), C45(H45), C47(H47), C48(H48), C49(H49), C50(H50), C51(H51)
2.d Idealised Me refined as rotating group:
 C6(H6A,H6B,H6C), C7(H7A,H7B,H7C), C8(H8A,H8B,H8C), C9(H9A,H9B,H9C), C10(H10A,
 H10B,H10C), C11(H11A,H11B,H11C), C17(H17A,H17B,H17C), C18(H18A,H18B,H18C),
 C19(H19A,H19B,H19C), C20(H20A,H20B,H20C), C21(H21A,H21B,H21C), C22(H22A,H22B,
 H22C)
;
_olex2_submission_special_instructions 'No special instructions were received'
_oxdiff_exptl_absorpt_empirical_details
;
Empirical correction (ABSPACK) includes:
- Absorption correction using spherical harmonics
- Frame scaling
;
_oxdiff_exptl_absorpt_empirical_full_max 1.377
_oxdiff_exptl_absorpt_empirical_full_min 0.771

loop_
_space_group_symop_operation_xyz
'x, y, z'
'-x, y+1/2, -z+1/2'
'-x, -y, -z'
'x, -y-1/2, z-1/2'

loop_
_atom_site_label
_atom_site_type_symbol
_atom_site_fract_x
_atom_site_fract_y
_atom_site_fract_z
_atom_site_U_iso_or_equiv
_atom_site_adp_type
_atom_site_occupancy
_atom_site_site_symmetry_order
_atom_site_calc_flag
_atom_site_refinement_flags_posn
_atom_site_refinement_flags_adp
_atom_site_refinement_flags_occupancy
_atom_site_disorder_assembly
_atom_site_disorder_group
C1 C 0.85723(14) 0.2137(3) 0.49717(16) 0.0219(6) Uani 1 1 d . . . . .
C2 C 0.87202(15) 0.1663(3) 0.43650(16) 0.0197(6) Uani 1 1 d . . . . .
H2 H 0.8581 0.0953 0.4214 0.024 Uiso 1 1 calc R . . . .
C3 C 0.91139(14) 0.2427(3) 0.40142(16) 0.0216(6) Uani 1 1 d . . . . .
C4 C 0.92096(15) 0.3389(3) 0.44284(16) 0.0200(6) Uani 1 1 d . . . . .
H4 H 0.9452 0.4028 0.4335 0.024 Uiso 1 1 calc R . . . .
C5 C 0.88798(15) 0.3223(3) 0.50034(16) 0.0219(6) Uani 1 1 d . . . . .
H5 H 0.8865 0.3738 0.5347 0.026 Uiso 1 1 calc R . . . .
C6 C 0.83482(19) -0.0274(3) 0.54496(19) 0.0332(8) Uani 1 1 d . . . . .
H6A H 0.8055 -0.0478 0.5114 0.050 Uiso 1 1 calc GR . . . .
H6B H 0.8276 -0.0739 0.5824 0.050 Uiso 1 1 calc GR . . . .
H6C H 0.8763 -0.0404 0.5302 0.050 Uiso 1 1 calc GR . . . .
C7 C 0.87665(19) 0.1621(3) 0.63732(19) 0.0308(8) Uani 1 1 d . . . . .
H7A H 0.9192 0.1470 0.6268 0.046 Uiso 1 1 calc GR . . . .
H7B H 0.8651 0.1151 0.6733 0.046 Uiso 1 1 calc GR . . . .
H7C H 0.8721 0.2419 0.6485 0.046 Uiso 1 1 calc GR . . . .
C8 C 0.74282(18) 0.1526(3) 0.5886(2) 0.0343(9) Uani 1 1 d . . . . .
H8A H 0.7381 0.2300 0.6040 0.051 Uiso 1 1 calc GR . . . .
H8B H 0.7316 0.0995 0.6219 0.051 Uiso 1 1 calc GR . . . .
H8C H 0.7162 0.1411 0.5514 0.051 Uiso 1 1 calc GR . . . .
C9 C 0.90565(18) 0.1158(4) 0.27200(18) 0.0334(8) Uani 1 1 d . . . . .
H9A H 0.8875 0.0512 0.2937 0.050 Uiso 1 1 calc GR . . . .
H9B H 0.9298 0.0888 0.2366 0.050 Uiso 1 1 calc GR . . . .
H9C H 0.8732 0.1656 0.2560 0.050 Uiso 1 1 calc GR . . . .
C10 C 0.99677(19) 0.3196(4) 0.2897(2) 0.0392(9) Uani 1 1 d . . . . .
H10A H 0.9669 0.3633 0.2650 0.059 Uiso 1 1 calc GR . . . .
H10B H 1.0280 0.2903 0.2616 0.059 Uiso 1 1 calc GR . . . .
H10C H 1.0159 0.3681 0.3219 0.059 Uiso 1 1 calc GR . . . .
C11 C 1.0188(2) 0.0967(4) 0.3603(2) 0.0452(11) Uani 1 1 d . . . . .
H11A H 1.0470 0.1378 0.3884 0.068 Uiso 1 1 calc GR . . . .
H11B H 1.0412 0.0662 0.3244 0.068 Uiso 1 1 calc GR . . . .
H11C H 1.0000 0.0347 0.3836 0.068 Uiso 1 1 calc GR . . . .
C12 C 0.74524(14) 0.5155(3) 0.32721(15) 0.0204(6) Uani 1 1 d . . . . .
C13 C 0.77596(14) 0.5794(3) 0.37665(15) 0.0202(6) Uani 1 1 d . . . . .
H13 H 0.7560 0.6226 0.4079 0.024 Uiso 1 1 calc R . . . .
C14 C 0.84180(14) 0.5680(3) 0.37181(16) 0.0211(6) Uani 1 1 d . . . . .
C15 C 0.85123(15) 0.4958(3) 0.31767(16) 0.0217(6) Uani 1 1 d . . . . .
H15 H 0.8897 0.4732 0.3024 0.026 Uiso 1 1 calc R . . . .
C16 C 0.79288(15) 0.4637(3) 0.29049(16) 0.0212(6) Uani 1 1 d . . . . .
H16 H 0.7867 0.4165 0.2546 0.025 Uiso 1 1 calc R . . . .
C17 C 0.61444(19) 0.5708(5) 0.3733(2) 0.0477(11) Uani 1 1 d . . . . .
H17A H 0.6198 0.5153 0.4073 0.071 Uiso 1 1 calc GR . . . .
H17B H 0.5713 0.5750 0.3607 0.071 Uiso 1 1 calc GR . . . .
H17C H 0.6282 0.6449 0.3882 0.071 Uiso 1 1 calc GR . . . .
C18 C 0.62997(19) 0.3895(4) 0.2692(2) 0.0404(10) Uani 1 1 d . . . . .
H18A H 0.6572 0.3619 0.2363 0.061 Uiso 1 1 calc GR . . . .
H18B H 0.5893 0.4023 0.2507 0.061 Uiso 1 1 calc GR . . . .
H18C H 0.6275 0.3333 0.3030 0.061 Uiso 1 1 calc GR . . . .
C19 C 0.6555(2) 0.6393(4) 0.2385(3) 0.0427(11) Uani 1 1 d . . . . .
H19A H 0.6701 0.7115 0.2555 0.064 Uiso 1 1 calc GR . . . .
H19B H 0.6130 0.6472 0.2242 0.064 Uiso 1 1 calc GR . . . .
H19C H 0.6806 0.6170 0.2027 0.064 Uiso 1 1 calc GR . . . .
C20 C 0.8819(2) 0.8137(4) 0.3890(2) 0.0385(9) Uani 1 1 d . . . . .
H20A H 0.8790 0.8207 0.3429 0.058 Uiso 1 1 calc GR . . . .
H20B H 0.9135 0.8648 0.4055 0.058 Uiso 1 1 calc GR . . . .
H20C H 0.8426 0.8336 0.4073 0.058 Uiso 1 1 calc GR . . . .
C21 C 0.97998(17) 0.6293(3) 0.37549(19) 0.0287(8) Uani 1 1 d . . . . .
H21A H 0.9933 0.5540 0.3888 0.043 Uiso 1 1 calc GR . . . .
H21B H 1.0098 0.6855 0.3902 0.043 Uiso 1 1 calc GR . . . .
H21C H 0.9765 0.6320 0.3292 0.043 Uiso 1 1 calc GR . . . .
C22 C 0.90770(18) 0.6503(3) 0.50110(19) 0.0292(8) Uani 1 1 d . . . . .
H22A H 0.8676 0.6651 0.5190 0.044 Uiso 1 1 calc GR . . . .
H22B H 0.9371 0.7057 0.5175 0.044 Uiso 1 1 calc GR . . . .
H22C H 0.9211 0.5742 0.5130 0.044 Uiso 1 1 calc GR . . . .
C23 C 0.65981(14) 0.2842(3) 0.45836(15) 0.0194(6) Uani 1 1 d . . . . .
C24 C 0.67953(15) 0.3762(3) 0.50513(16) 0.0209(6) Uani 1 1 d . . . . .
C25 C 0.73621(14) 0.4273(3) 0.49876(16) 0.0205(6) Uani 1 1 d . . . . .
C26 C 0.69722(15) 0.1580(3) 0.37276(16) 0.0199(7) Uani 1 1 d . . . . .
H26 H 0.6545 0.1645 0.3559 0.024 Uiso 1 1 calc R . . . .
C27 C 0.74169(15) 0.1688(3) 0.31626(16) 0.0205(6) Uani 1 1 d . . . . .
H27A H 0.7354 0.2425 0.2951 0.025 Uiso 1 1 calc R . . . .
H27B H 0.7843 0.1659 0.3324 0.025 Uiso 1 1 calc R . . . .
C28 C 0.73102(15) 0.0722(3) 0.26755(16) 0.0238(7) Uani 1 1 d . . . . .
H28A H 0.6897 0.0796 0.2485 0.029 Uiso 1 1 calc R . . . .
H28B H 0.7609 0.0792 0.2332 0.029 Uiso 1 1 calc R . . . .
C29 C 0.73757(17) -0.0458(3) 0.29884(18) 0.0281(7) Uani 1 1 d . . . . .
H29A H 0.7805 -0.0574 0.3126 0.034 Uiso 1 1 calc R . . . .
H29B H 0.7271 -0.1048 0.2673 0.034 Uiso 1 1 calc R . . . .
C30 C 0.69557(17) -0.0584(3) 0.35674(18) 0.0290(7) Uani 1 1 d . . . . .
H30A H 0.7045 -0.1310 0.3782 0.035 Uiso 1 1 calc R . . . .
H30B H 0.6525 -0.0599 0.3419 0.035 Uiso 1 1 calc R . . . .
C31 C 0.70478(16) 0.0407(3) 0.40513(17) 0.0240(7) Uani 1 1 d . . . . .
H31A H 0.6747 0.0334 0.4392 0.029 Uiso 1 1 calc R . . . .
H31B H 0.7460 0.0353 0.4247 0.029 Uiso 1 1 calc R . . . .
C32 C 0.54973(14) 0.2593(3) 0.48229(16) 0.0228(7) Uani 1 1 d . . . . .
H32 H 0.5539 0.3311 0.5069 0.027 Uiso 1 1 calc R . . . .
C33 C 0.49801(15) 0.2703(4) 0.43084(17) 0.0291(8) Uani 1 1 d . . . . .
H33A H 0.5064 0.3362 0.4036 0.035 Uiso 1 1 calc R . . . .
H33B H 0.4977 0.2021 0.4038 0.035 Uiso 1 1 calc R . . . .
C34 C 0.43424(15) 0.2849(3) 0.46122(18) 0.0292(8) Uani 1 1 d . . . . .
H34A H 0.4335 0.3558 0.4860 0.035 Uiso 1 1 calc R . . . .
H34B H 0.4025 0.2899 0.4275 0.035 Uiso 1 1 calc R . . . .
C35 C 0.42042(16) 0.1837(3) 0.50513(19) 0.0305(8) Uani 1 1 d . . . . .
H35A H 0.3808 0.1960 0.5256 0.037 Uiso 1 1 calc R . . . .
H35B H 0.4173 0.1139 0.4796 0.037 Uiso 1 1 calc R . . . .
C36 C 0.47098(18) 0.1694(4) 0.5566(2) 0.0390(10) Uani 1 1 d . . . . .
H36A H 0.4625 0.1010 0.5818 0.047 Uiso 1 1 calc R . . . .
H36B H 0.4704 0.2352 0.5855 0.047 Uiso 1 1 calc R . . . .
C37 C 0.53566(18) 0.1590(3) 0.5274(2) 0.0324(9) Uani 1 1 d . . . . .
H37A H 0.5668 0.1568 0.5619 0.039 Uiso 1 1 calc R . . . .
H37B H 0.5382 0.0873 0.5035 0.039 Uiso 1 1 calc R . . . .
C38 C 0.64169(14) 0.4012(3) 0.56017(16) 0.0213(6) Uani 1 1 d . . . . .
C39 C 0.61566(15) 0.4243(3) 0.60923(16) 0.0233(7) Uani 1 1 d . . . . .
C40 C 0.58385(14) 0.4439(3) 0.66830(15) 0.0201(6) Uani 1 1 d . . . . .
C41 C 0.55561(16) 0.3518(3) 0.69951(18) 0.0238(7) Uani 1 1 d . . . . .
H41 H 0.5560 0.2791 0.6807 0.029 Uiso 1 1 calc R . . . .
C42 C 0.52697(16) 0.3677(3) 0.75837(17) 0.0266(7) Uani 1 1 d . . . . .
H42 H 0.5087 0.3055 0.7791 0.032 Uiso 1 1 calc R . . . .
C43 C 0.52553(16) 0.4751(3) 0.78609(16) 0.0287(8) Uani 1 1 d . . . . .
H43 H 0.5061 0.4856 0.8254 0.034 Uiso 1 1 calc R . . . .
C44 C 0.55307(17) 0.5682(3) 0.75559(17) 0.0287(7) Uani 1 1 d . . . . .
H44 H 0.5520 0.6408 0.7745 0.034 Uiso 1 1 calc R . . . .
C45 C 0.58217(16) 0.5527(3) 0.69681(16) 0.0246(7) Uani 1 1 d . . . . .
H45 H 0.6006 0.6151 0.6765 0.030 Uiso 1 1 calc R . . . .
C46 C 0.75310(14) 0.5194(3) 0.54625(16) 0.0214(6) Uani 1 1 d . . . . .
C47 C 0.72784(16) 0.6295(3) 0.54052(17) 0.0239(7) Uani 1 1 d . . . . .
H47 H 0.7004 0.6457 0.5065 0.029 Uiso 1 1 calc R . . . .
C48 C 0.74296(16) 0.7158(3) 0.58478(18) 0.0285(7) Uani 1 1 d . . . . .
H48 H 0.7255 0.7886 0.5801 0.034 Uiso 1 1 calc R . . . .
C49 C 0.78393(17) 0.6940(3) 0.63585(18) 0.0306(8) Uani 1 1 d . . . . .
H49 H 0.7943 0.7519 0.6651 0.037 Uiso 1 1 calc R . . . .
C50 C 0.80943(16) 0.5843(3) 0.64275(16) 0.0274(7) Uani 1 1 d . . . . .
H50 H 0.8367 0.5684 0.6770 0.033 Uiso 1 1 calc R . . . .
C51 C 0.79402(15) 0.4986(3) 0.59835(16) 0.0244(7) Uani 1 1 d . . . . .
H51 H 0.8113 0.4256 0.6034 0.029 Uiso 1 1 calc R . . . .
N1 N 0.70894(12) 0.2542(2) 0.41772(13) 0.0199(5) Uani 1 1 d . . . . .
N2 N 0.60751(12) 0.2335(3) 0.44909(14) 0.0239(6) Uani 1 1 d . . . . .
Si1 Si 0.82521(4) 0.12803(8) 0.56612(5) 0.02321(19) Uani 1 1 d . . . . .
Si2 Si 0.95692(4) 0.19689(8) 0.32987(4) 0.02297(18) Uani 1 1 d . . . . .
Si3 Si 0.66088(4) 0.52681(8) 0.30281(4) 0.02229(18) Uani 1 1 d . . . . .
Si4 Si 0.90228(4) 0.66174(8) 0.41119(5) 0.02212(18) Uani 1 1 d . . . . .
U1 U 0.79639(2) 0.35263(2) 0.40753(2) 0.01595(5) Uani 1 1 d . . . . .

loop_
_atom_site_aniso_label
_atom_site_aniso_U_11
_atom_site_aniso_U_22
_atom_site_aniso_U_33
_atom_site_aniso_U_23
_atom_site_aniso_U_13
_atom_site_aniso_U_12
C1 0.0191(14) 0.0222(16) 0.0245(16) 0.0012(13) 0.0033(12) 0.0022(13)
C2 0.0198(15) 0.0164(15) 0.0228(16) -0.0011(12) -0.0012(12) 0.0007(12)
C3 0.0189(14) 0.0217(16) 0.0243(16) 0.0026(13) 0.0010(12) 0.0002(13)
C4 0.0168(15) 0.0201(16) 0.0232(16) 0.0016(12) 0.0023(12) 0.0011(12)
C5 0.0221(15) 0.0195(15) 0.0243(16) -0.0028(13) 0.0003(12) 0.0004(13)
C6 0.040(2) 0.0245(18) 0.035(2) 0.0088(15) -0.0045(16) -0.0032(16)
C7 0.034(2) 0.032(2) 0.0259(19) 0.0056(15) 0.0010(15) -0.0029(15)
C8 0.0263(19) 0.041(2) 0.036(2) 0.0170(16) 0.0070(16) 0.0005(15)
C9 0.0335(19) 0.045(2) 0.0220(17) -0.0068(16) 0.0093(14) -0.0066(17)
C10 0.037(2) 0.035(2) 0.046(2) -0.0046(19) 0.0228(18) -0.0040(18)
C11 0.040(2) 0.050(3) 0.046(2) 0.000(2) 0.0053(18) 0.024(2)
C12 0.0194(14) 0.0200(16) 0.0218(15) 0.0030(12) 0.0024(12) -0.0011(12)
C13 0.0188(14) 0.0222(16) 0.0196(15) 0.0017(12) 0.0002(11) 0.0005(12)
C14 0.0193(14) 0.0163(15) 0.0278(16) 0.0034(13) 0.0016(12) -0.0020(12)
C15 0.0190(15) 0.0200(16) 0.0263(16) 0.0022(13) 0.0031(12) 0.0016(12)
C16 0.0219(15) 0.0196(16) 0.0220(15) -0.0028(13) 0.0017(12) -0.0008(13)
C17 0.0292(19) 0.072(3) 0.042(2) -0.005(2) 0.0010(17) 0.022(2)
C18 0.0302(19) 0.029(2) 0.061(3) -0.002(2) -0.0187(18) 0.0007(17)
C19 0.027(2) 0.040(2) 0.061(3) 0.021(2) -0.0087(19) -0.0031(16)
C20 0.043(2) 0.027(2) 0.046(2) 0.0007(18) -0.0017(18) -0.0042(17)
C21 0.0236(17) 0.0322(19) 0.0305(19) 0.0022(15) 0.0074(14) -0.0057(14)
C22 0.0281(18) 0.032(2) 0.0274(19) -0.0036(14) 0.0010(14) -0.0074(14)
C23 0.0163(14) 0.0199(15) 0.0221(15) 0.0010(12) 0.0030(11) 0.0025(12)
C24 0.0220(15) 0.0205(15) 0.0205(15) 0.0005(13) 0.0037(12) 0.0036(13)
C25 0.0205(14) 0.0178(15) 0.0233(15) 0.0008(13) 0.0026(11) 0.0021(12)
C26 0.0189(15) 0.0204(16) 0.0205(16) -0.0051(12) 0.0018(12) 0.0000(12)
C27 0.0192(15) 0.0189(15) 0.0236(16) -0.0031(13) 0.0027(12) 0.0004(12)
C28 0.0227(15) 0.0280(18) 0.0207(15) -0.0059(14) -0.0006(12) -0.0007(13)
C29 0.0293(17) 0.0210(17) 0.0342(19) -0.0077(14) 0.0039(14) 0.0009(14)
C30 0.0312(18) 0.0181(16) 0.038(2) -0.0037(15) 0.0041(15) -0.0028(14)
C31 0.0236(16) 0.0207(17) 0.0277(17) 0.0006(13) 0.0033(13) -0.0019(13)
C32 0.0178(14) 0.0227(16) 0.0282(17) -0.0013(13) 0.0053(12) 0.0014(12)
C33 0.0221(16) 0.041(2) 0.0248(17) 0.0074(15) 0.0050(13) 0.0000(15)
C34 0.0204(16) 0.036(2) 0.0315(18) 0.0050(16) 0.0054(13) 0.0054(14)
C35 0.0191(16) 0.033(2) 0.039(2) 0.0050(17) 0.0096(14) 0.0012(15)
C36 0.0265(19) 0.051(2) 0.040(2) 0.0209(19) 0.0111(16) 0.0069(17)
C37 0.0232(18) 0.038(2) 0.036(2) 0.0110(16) 0.0034(15) 0.0068(15)
C38 0.0203(15) 0.0173(16) 0.0265(16) -0.0004(13) 0.0043(12) -0.0010(12)
C39 0.0214(15) 0.0220(17) 0.0267(16) 0.0007(13) 0.0029(12) 0.0013(13)
C40 0.0161(14) 0.0263(17) 0.0179(14) 0.0003(13) -0.0009(11) 0.0032(12)
C41 0.0183(16) 0.0268(18) 0.0263(18) -0.0022(13) -0.0028(13) 0.0003(12)
C42 0.0210(16) 0.0351(19) 0.0238(17) 0.0044(14) 0.0020(13) -0.0026(14)
C43 0.0264(17) 0.042(2) 0.0181(15) -0.0016(15) 0.0053(12) 0.0024(15)
C44 0.0331(18) 0.0272(18) 0.0257(17) -0.0055(14) -0.0021(14) 0.0090(15)
C45 0.0274(16) 0.0243(17) 0.0222(16) 0.0014(13) 0.0010(13) 0.0007(14)
C46 0.0182(14) 0.0247(17) 0.0216(15) -0.0001(13) 0.0083(11) -0.0009(12)
C47 0.0212(16) 0.0263(17) 0.0242(17) -0.0030(13) 0.0043(13) -0.0016(13)
C48 0.0303(18) 0.0235(18) 0.0322(18) -0.0053(14) 0.0104(14) -0.0018(14)
C49 0.0350(19) 0.0290(19) 0.0280(18) -0.0059(15) 0.0087(14) -0.0098(16)
C50 0.0291(17) 0.0325(19) 0.0207(16) -0.0021(14) 0.0043(13) -0.0091(15)
C51 0.0242(16) 0.0235(17) 0.0257(17) 0.0026(13) 0.0064(13) 0.0002(13)
N1 0.0147(12) 0.0185(13) 0.0266(14) -0.0056(11) 0.0061(10) -0.0038(10)
N2 0.0187(13) 0.0246(15) 0.0286(14) -0.0015(12) 0.0046(11) 0.0014(11)
Si1 0.0237(4) 0.0231(4) 0.0229(4) 0.0048(3) 0.0018(3) -0.0020(3)
Si2 0.0190(4) 0.0248(5) 0.0253(4) -0.0016(4) 0.0046(3) 0.0035(3)
Si3 0.0176(4) 0.0210(4) 0.0282(4) 0.0016(3) -0.0011(3) 0.0012(3)
Si4 0.0193(4) 0.0202(4) 0.0269(5) 0.0016(3) 0.0011(3) -0.0031(3)
U1 0.01420(7) 0.01584(7) 0.01792(7) -0.00055(3) 0.00318(4) 0.00095(3)

loop_
_atom_type_symbol
_atom_type_description
_atom_type_scat_dispersion_real
_atom_type_scat_dispersion_imag
_atom_type_scat_source
C C 0.0181 0.0091 'International Tables Vol C Tables 4.2.6.8 and 6.1.1.4'
H H 0.0000 0.0000 'International Tables Vol C Tables 4.2.6.8 and 6.1.1.4'
N N 0.0311 0.0180 'International Tables Vol C Tables 4.2.6.8 and 6.1.1.4'
Si Si 0.2541 0.3302 'International Tables Vol C Tables 4.2.6.8 and 6.1.1.4'
U U -4.3638 13.4090 'International Tables Vol C Tables 4.2.6.8 and 6.1.1.4'

loop_
_geom_angle_atom_site_label_1
_geom_angle_atom_site_label_2
_geom_angle_atom_site_label_3
_geom_angle
_geom_angle_site_symmetry_1
_geom_angle_site_symmetry_3
_geom_angle_publ_flag
C2 C1 C5 105.9(3) . . ?
C2 C1 Si1 124.1(3) . . ?
C2 C1 U1 75.05(19) . . ?
C5 C1 Si1 127.5(3) . . ?
C5 C1 U1 74.23(19) . . ?
Si1 C1 U1 129.92(15) . . ?
C1 C2 H2 124.6 . . ?
C1 C2 C3 110.8(3) . . ?
C1 C2 U1 75.36(19) . . ?
C3 C2 H2 124.6 . . ?
C3 C2 U1 75.90(18) . . ?
U1 C2 H2 115.9 . . ?
C2 C3 Si2 123.3(3) . . ?
C2 C3 U1 74.18(18) . . ?
C4 C3 C2 105.1(3) . . ?
C4 C3 Si2 129.1(2) . . ?
C4 C3 U1 74.43(18) . . ?
Si2 C3 U1 130.15(15) . . ?
C3 C4 H4 125.3 . . ?
C3 C4 U1 75.95(18) . . ?
C5 C4 C3 109.5(3) . . ?
C5 C4 H4 125.3 . . ?
C5 C4 U1 74.42(19) . . ?
U1 C4 H4 116.3 . . ?
C1 C5 H5 125.6 . . ?
C1 C5 U1 75.84(19) . . ?
C4 C5 C1 108.8(3) . . ?
C4 C5 H5 125.6 . . ?
C4 C5 U1 75.96(19) . . ?
U1 C5 H5 114.7 . . ?
H6A C6 H6B 109.5 . . ?
H6A C6 H6C 109.5 . . ?
H6B C6 H6C 109.5 . . ?
Si1 C6 H6A 109.5 . . ?
Si1 C6 H6B 109.5 . . ?
Si1 C6 H6C 109.5 . . ?
H7A C7 H7B 109.5 . . ?
H7A C7 H7C 109.5 . . ?
H7B C7 H7C 109.5 . . ?
Si1 C7 H7A 109.5 . . ?
Si1 C7 H7B 109.5 . . ?
Si1 C7 H7C 109.5 . . ?
H8A C8 H8B 109.5 . . ?
H8A C8 H8C 109.5 . . ?
H8B C8 H8C 109.5 . . ?
Si1 C8 H8A 109.5 . . ?
Si1 C8 H8B 109.5 . . ?
Si1 C8 H8C 109.5 . . ?
H9A C9 H9B 109.5 . . ?
H9A C9 H9C 109.5 . . ?
H9B C9 H9C 109.5 . . ?
Si2 C9 H9A 109.5 . . ?
Si2 C9 H9B 109.5 . . ?
Si2 C9 H9C 109.5 . . ?
H10A C10 H10B 109.5 . . ?
H10A C10 H10C 109.5 . . ?
H10B C10 H10C 109.5 . . ?
Si2 C10 H10A 109.5 . . ?
Si2 C10 H10B 109.5 . . ?
Si2 C10 H10C 109.5 . . ?
H11A C11 H11B 109.5 . . ?
H11A C11 H11C 109.5 . . ?
H11B C11 H11C 109.5 . . ?
Si2 C11 H11A 109.5 . . ?
Si2 C11 H11B 109.5 . . ?
Si2 C11 H11C 109.5 . . ?
C13 C12 C16 106.1(3) . . ?
C13 C12 Si3 126.3(2) . . ?
C13 C12 U1 75.27(18) . . ?
C16 C12 Si3 126.0(2) . . ?
C16 C12 U1 75.33(19) . . ?
Si3 C12 U1 125.93(15) . . ?
C12 C13 H13 124.7 . . ?
C12 C13 C14 110.5(3) . . ?
C12 C13 U1 74.75(19) . . ?
C14 C13 H13 124.7 . . ?
C14 C13 U1 76.85(18) . . ?
U1 C13 H13 115.5 . . ?
C13 C14 Si4 126.7(3) . . ?
C13 C14 U1 73.26(18) . . ?
C15 C14 C13 105.5(3) . . ?
C15 C14 Si4 125.5(2) . . ?
C15 C14 U1 74.70(18) . . ?
Si4 C14 U1 130.54(15) . . ?
C14 C15 H15 125.3 . . ?
C14 C15 U1 75.79(18) . . ?
C16 C15 C14 109.4(3) . . ?
C16 C15 H15 125.3 . . ?
C16 C15 U1 73.97(19) . . ?
U1 C15 H15 116.8 . . ?
C12 C16 H16 125.7 . . ?
C12 C16 U1 74.62(18) . . ?
C15 C16 C12 108.5(3) . . ?
C15 C16 H16 125.7 . . ?
C15 C16 U1 76.31(19) . . ?
U1 C16 H16 115.4 . . ?
H17A C17 H17B 109.5 . . ?
H17A C17 H17C 109.5 . . ?
H17B C17 H17C 109.5 . . ?
Si3 C17 H17A 109.5 . . ?
Si3 C17 H17B 109.5 . . ?
Si3 C17 H17C 109.5 . . ?
H18A C18 H18B 109.5 . . ?
H18A C18 H18C 109.5 . . ?
H18B C18 H18C 109.5 . . ?
Si3 C18 H18A 109.5 . . ?
Si3 C18 H18B 109.5 . . ?
Si3 C18 H18C 109.5 . . ?
H19A C19 H19B 109.5 . . ?
H19A C19 H19C 109.5 . . ?
H19B C19 H19C 109.5 . . ?
Si3 C19 H19A 109.5 . . ?
Si3 C19 H19B 109.5 . . ?
Si3 C19 H19C 109.5 . . ?
H20A C20 H20B 109.5 . . ?
H20A C20 H20C 109.5 . . ?
H20B C20 H20C 109.5 . . ?
Si4 C20 H20A 109.5 . . ?
Si4 C20 H20B 109.5 . . ?
Si4 C20 H20C 109.5 . . ?
H21A C21 H21B 109.5 . . ?
H21A C21 H21C 109.5 . . ?
H21B C21 H21C 109.5 . . ?
Si4 C21 H21A 109.5 . . ?
Si4 C21 H21B 109.5 . . ?
Si4 C21 H21C 109.5 . . ?
H22A C22 H22B 109.5 . . ?
H22A C22 H22C 109.5 . . ?
H22B C22 H22C 109.5 . . ?
Si4 C22 H22A 109.5 . . ?
Si4 C22 H22B 109.5 . . ?
Si4 C22 H22C 109.5 . . ?
N1 C23 C24 110.9(3) . . ?
N2 C23 C24 131.5(3) . . ?
N2 C23 N1 117.6(3) . . ?
C25 C24 C23 119.4(3) . . ?
C25 C24 C38 120.5(3) . . ?
C38 C24 C23 119.8(3) . . ?
C24 C25 C46 117.1(3) . . ?
C24 C25 U1 113.8(2) . . ?
C46 C25 U1 129.2(2) . . ?
C27 C26 H26 108.4 . . ?
C31 C26 H26 108.4 . . ?
C31 C26 C27 110.2(3) . . ?
N1 C26 H26 108.4 . . ?
N1 C26 C27 108.7(3) . . ?
N1 C26 C31 112.6(3) . . ?
C26 C27 H27A 109.4 . . ?
C26 C27 H27B 109.4 . . ?
H27A C27 H27B 108.0 . . ?
C28 C27 C26 111.0(3) . . ?
C28 C27 H27A 109.4 . . ?
C28 C27 H27B 109.4 . . ?
C27 C28 H28A 109.3 . . ?
C27 C28 H28B 109.3 . . ?
H28A C28 H28B 107.9 . . ?
C29 C28 C27 111.7(3) . . ?
C29 C28 H28A 109.3 . . ?
C29 C28 H28B 109.3 . . ?
C28 C29 H29A 109.3 . . ?
C28 C29 H29B 109.3 . . ?
C28 C29 C30 111.8(3) . . ?
H29A C29 H29B 107.9 . . ?
C30 C29 H29A 109.3 . . ?
C30 C29 H29B 109.3 . . ?
C29 C30 H30A 109.3 . . ?
C29 C30 H30B 109.3 . . ?
C29 C30 C31 111.8(3) . . ?
H30A C30 H30B 107.9 . . ?
C31 C30 H30A 109.3 . . ?
C31 C30 H30B 109.3 . . ?
C26 C31 C30 111.8(3) . . ?
C26 C31 H31A 109.3 . . ?
C26 C31 H31B 109.3 . . ?
C30 C31 H31A 109.3 . . ?
C30 C31 H31B 109.3 . . ?
H31A C31 H31B 107.9 . . ?
C33 C32 H32 110.4 . . ?
C37 C32 H32 110.4 . . ?
C37 C32 C33 109.9(3) . . ?
N2 C32 H32 110.4 . . ?
N2 C32 C33 107.6(3) . . ?
N2 C32 C37 108.1(3) . . ?
C32 C33 H33A 109.3 . . ?
C32 C33 H33B 109.3 . . ?
H33A C33 H33B 108.0 . . ?
C34 C33 C32 111.6(3) . . ?
C34 C33 H33A 109.3 . . ?
C34 C33 H33B 109.3 . . ?
C33 C34 H34A 109.6 . . ?
C33 C34 H34B 109.6 . . ?
H34A C34 H34B 108.1 . . ?
C35 C34 C33 110.4(3) . . ?
C35 C34 H34A 109.6 . . ?
C35 C34 H34B 109.6 . . ?
C34 C35 H35A 109.4 . . ?
C34 C35 H35B 109.4 . . ?
H35A C35 H35B 108.0 . . ?
C36 C35 C34 111.1(3) . . ?
C36 C35 H35A 109.4 . . ?
C36 C35 H35B 109.4 . . ?
C35 C36 H36A 109.2 . . ?
C35 C36 H36B 109.2 . . ?
C35 C36 C37 112.0(3) . . ?
H36A C36 H36B 107.9 . . ?
C37 C36 H36A 109.2 . . ?
C37 C36 H36B 109.2 . . ?
C32 C37 C36 111.9(3) . . ?
C32 C37 H37A 109.2 . . ?
C32 C37 H37B 109.2 . . ?
C36 C37 H37A 109.2 . . ?
C36 C37 H37B 109.2 . . ?
H37A C37 H37B 107.9 . . ?
C39 C38 C24 173.5(4) . . ?
C38 C39 C40 176.2(4) . . ?
C41 C40 C39 119.6(3) . . ?
C41 C40 C45 118.9(3) . . ?
C45 C40 C39 121.5(3) . . ?
C40 C41 H41 119.7 . . ?
C42 C41 C40 120.6(3) . . ?
C42 C41 H41 119.7 . . ?
C41 C42 H42 120.0 . . ?
C43 C42 C41 120.1(3) . . ?
C43 C42 H42 120.0 . . ?
C42 C43 H43 119.9 . . ?
C42 C43 C44 120.2(3) . . ?
C44 C43 H43 119.9 . . ?
C43 C44 H44 120.0 . . ?
C43 C44 C45 120.0(3) . . ?
C45 C44 H44 120.0 . . ?
C40 C45 H45 119.9 . . ?
C44 C45 C40 120.2(3) . . ?
C44 C45 H45 119.9 . . ?
C47 C46 C25 120.8(3) . . ?
C47 C46 C51 117.6(3) . . ?
C51 C46 C25 121.7(3) . . ?
C46 C47 H47 119.4 . . ?
C48 C47 C46 121.2(3) . . ?
C48 C47 H47 119.4 . . ?
C47 C48 H48 119.7 . . ?
C49 C48 C47 120.5(3) . . ?
C49 C48 H48 119.7 . . ?
C48 C49 H49 120.4 . . ?
C48 C49 C50 119.2(3) . . ?
C50 C49 H49 120.4 . . ?
C49 C50 H50 120.1 . . ?
C51 C50 C49 119.9(3) . . ?
C51 C50 H50 120.1 . . ?
C46 C51 H51 119.2 . . ?
C50 C51 C46 121.6(3) . . ?
C50 C51 H51 119.2 . . ?
C23 N1 C26 116.4(3) . . ?
C23 N1 U1 125.3(2) . . ?
C26 N1 U1 117.82(19) . . ?
C23 N2 C32 125.9(3) . . ?
C6 Si1 C1 106.79(17) . . ?
C7 Si1 C1 105.49(16) . . ?
C7 Si1 C6 108.85(18) . . ?
C8 Si1 C1 118.15(16) . . ?
C8 Si1 C6 108.44(19) . . ?
C8 Si1 C7 108.8(2) . . ?
C9 Si2 C3 109.91(16) . . ?
C10 Si2 C3 112.81(17) . . ?
C10 Si2 C9 111.7(2) . . ?
C10 Si2 C11 107.2(2) . . ?
C11 Si2 C3 106.90(18) . . ?
C11 Si2 C9 108.1(2) . . ?
C17 Si3 C12 109.82(17) . . ?
C17 Si3 C18 109.7(2) . . ?
C17 Si3 C19 109.9(2) . . ?
C18 Si3 C12 112.21(17) . . ?
C18 Si3 C19 108.4(2) . . ?
C19 Si3 C12 106.71(17) . . ?
C14 Si4 C20 106.47(17) . . ?
C14 Si4 C21 109.15(16) . . ?
C20 Si4 C21 107.36(19) . . ?
C22 Si4 C14 115.02(16) . . ?
C22 Si4 C20 108.73(19) . . ?
C22 Si4 C21 109.80(18) . . ?
C1 U1 C3 49.87(9) . . ?
C1 U1 C14 122.45(10) . . ?
C1 U1 C15 126.67(9) . . ?
C2 U1 C1 29.58(10) . . ?
C2 U1 C3 29.91(10) . . ?
C2 U1 C4 48.33(9) . . ?
C2 U1 C14 123.45(9) . . ?
C2 U1 C15 111.01(10) . . ?
C3 U1 C14 94.76(9) . . ?
C4 U1 C1 49.20(9) . . ?
C4 U1 C3 29.62(10) . . ?
C4 U1 C14 77.29(9) . . ?
C4 U1 C15 77.90(10) . . ?
C5 U1 C1 29.93(10) . . ?
C5 U1 C2 48.49(10) . . ?
C5 U1 C3 49.34(10) . . ?
C5 U1 C4 29.62(10) . . ?
C5 U1 C14 92.89(10) . . ?
C5 U1 C15 103.75(10) . . ?
C12 U1 C1 171.78(10) . . ?
C12 U1 C2 154.26(10) . . ?
C12 U1 C3 129.47(9) . . ?
C12 U1 C4 125.21(9) . . ?
C12 U1 C5 142.02(10) . . ?
C12 U1 C13 29.98(9) . . ?
C12 U1 C14 50.04(9) . . ?
C12 U1 C15 49.39(9) . . ?
C12 U1 C16 30.05(9) . . ?
C13 U1 C1 141.91(10) . . ?
C13 U1 C2 153.17(9) . . ?
C13 U1 C3 124.54(9) . . ?
C13 U1 C4 105.48(9) . . ?
C13 U1 C5 113.30(10) . . ?
C13 U1 C14 29.89(9) . . ?
C13 U1 C15 48.45(9) . . ?
C13 U1 C16 48.83(9) . . ?
C15 U1 C3 81.68(9) . . ?
C15 U1 C14 29.51(10) . . ?
C16 U1 C1 150.49(9) . . ?
C16 U1 C2 124.42(10) . . ?
C16 U1 C3 100.64(9) . . ?
C16 U1 C4 105.71(10) . . ?
C16 U1 C5 133.24(10) . . ?
C16 U1 C14 49.36(9) . . ?
C16 U1 C15 29.72(9) . . ?
C25 U1 C1 86.52(10) . . ?
C25 U1 C2 115.06(10) . . ?
C25 U1 C3 132.38(10) . . ?
C25 U1 C4 109.68(10) . . ?
C25 U1 C5 83.62(10) . . ?
C25 U1 C12 90.69(10) . . ?
C25 U1 C13 75.95(10) . . ?
C25 U1 C14 94.55(10) . . ?
C25 U1 C15 122.58(10) . . ?
C25 U1 C16 120.33(10) . . ?
N1 U1 C1 91.54(10) . . ?
N1 U1 C2 94.18(10) . . ?
N1 U1 C3 121.60(10) . . ?
N1 U1 C4 139.86(10) . . ?
N1 U1 C5 117.78(10) . . ?
N1 U1 C12 94.72(10) . . ?
N1 U1 C13 112.65(10) . . ?
N1 U1 C14 142.20(10) . . ?
N1 U1 C15 138.21(10) . . ?
N1 U1 C16 108.50(10) . . ?
N1 U1 C25 69.50(10) . . ?

loop_
_geom_bond_atom_site_label_1
_geom_bond_atom_site_label_2
_geom_bond_distance
_geom_bond_site_symmetry_2
_geom_bond_publ_flag
C1 C2 1.413(5) . ?
C1 C5 1.425(5) . ?
C1 Si1 1.881(3) . ?
C1 U1 2.770(3) . ?
C2 H2 0.9300 . ?
C2 C3 1.433(5) . ?
C2 U1 2.766(3) . ?
C3 C4 1.420(5) . ?
C3 Si2 1.869(3) . ?
C3 U1 2.788(3) . ?
C4 H4 0.9300 . ?
C4 C5 1.411(5) . ?
C4 U1 2.769(3) . ?
C5 H5 0.9300 . ?
C5 U1 2.749(3) . ?
C6 H6A 0.9600 . ?
C6 H6B 0.9600 . ?
C6 H6C 0.9600 . ?
C6 Si1 1.870(4) . ?
C7 H7A 0.9600 . ?
C7 H7B 0.9600 . ?
C7 H7C 0.9600 . ?
C7 Si1 1.869(4) . ?
C8 H8A 0.9600 . ?
C8 H8B 0.9600 . ?
C8 H8C 0.9600 . ?
C8 Si1 1.862(4) . ?
C9 H9A 0.9600 . ?
C9 H9B 0.9600 . ?
C9 H9C 0.9600 . ?
C9 Si2 1.868(4) . ?
C10 H10A 0.9600 . ?
C10 H10B 0.9600 . ?
C10 H10C 0.9600 . ?
C10 Si2 1.866(4) . ?
C11 H11A 0.9600 . ?
C11 H11B 0.9600 . ?
C11 H11C 0.9600 . ?
C11 Si2 1.868(4) . ?
C12 C13 1.417(4) . ?
C12 C16 1.421(4) . ?
C12 Si3 1.879(3) . ?
C12 U1 2.736(3) . ?
C13 H13 0.9300 . ?
C13 C14 1.427(4) . ?
C13 U1 2.743(3) . ?
C14 C15 1.417(5) . ?
C14 Si4 1.872(3) . ?
C14 U1 2.789(3) . ?
C15 H15 0.9300 . ?
C15 C16 1.416(4) . ?
C15 U1 2.775(3) . ?
C16 H16 0.9300 . ?
C16 U1 2.745(3) . ?
C17 H17A 0.9600 . ?
C17 H17B 0.9600 . ?
C17 H17C 0.9600 . ?
C17 Si3 1.855(4) . ?
C18 H18A 0.9600 . ?
C18 H18B 0.9600 . ?
C18 H18C 0.9600 . ?
C18 Si3 1.858(4) . ?
C19 H19A 0.9600 . ?
C19 H19B 0.9600 . ?
C19 H19C 0.9600 . ?
C19 Si3 1.867(4) . ?
C20 H20A 0.9600 . ?
C20 H20B 0.9600 . ?
C20 H20C 0.9600 . ?
C20 Si4 1.874(4) . ?
C21 H21A 0.9600 . ?
C21 H21B 0.9600 . ?
C21 H21C 0.9600 . ?
C21 Si4 1.878(4) . ?
C22 H22A 0.9600 . ?
C22 H22B 0.9600 . ?
C22 H22C 0.9600 . ?
C22 Si4 1.868(4) . ?
C23 C24 1.497(5) . ?
C23 N1 1.407(4) . ?
C23 N2 1.281(4) . ?
C24 C25 1.365(5) . ?
C24 C38 1.442(4) . ?
C25 C46 1.493(5) . ?
C25 U1 2.467(3) . ?
C26 H26 0.9800 . ?
C26 C27 1.530(5) . ?
C26 C31 1.526(5) . ?
C26 N1 1.473(4) . ?
C27 H27A 0.9700 . ?
C27 H27B 0.9700 . ?
C27 C28 1.523(4) . ?
C28 H28A 0.9700 . ?
C28 H28B 0.9700 . ?
C28 C29 1.521(5) . ?
C29 H29A 0.9700 . ?
C29 H29B 0.9700 . ?
C29 C30 1.522(5) . ?
C30 H30A 0.9700 . ?
C30 H30B 0.9700 . ?
C30 C31 1.536(5) . ?
C31 H31A 0.9700 . ?
C31 H31B 0.9700 . ?
C32 H32 0.9800 . ?
C32 C33 1.531(5) . ?
C32 C37 1.526(5) . ?
C32 N2 1.462(4) . ?
C33 H33A 0.9700 . ?
C33 H33B 0.9700 . ?
C33 C34 1.529(5) . ?
C34 H34A 0.9700 . ?
C34 H34B 0.9700 . ?
C34 C35 1.518(5) . ?
C35 H35A 0.9700 . ?
C35 H35B 0.9700 . ?
C35 C36 1.518(6) . ?
C36 H36A 0.9700 . ?
C36 H36B 0.9700 . ?
C36 C37 1.532(5) . ?
C37 H37A 0.9700 . ?
C37 H37B 0.9700 . ?
C38 C39 1.199(5) . ?
C39 C40 1.431(4) . ?
C40 C41 1.394(5) . ?
C40 C45 1.396(5) . ?
C41 H41 0.9300 . ?
C41 C42 1.388(5) . ?
C42 H42 0.9300 . ?
C42 C43 1.374(5) . ?
C43 H43 0.9300 . ?
C43 C44 1.390(5) . ?
C44 H44 0.9300 . ?
C44 C45 1.391(5) . ?
C45 H45 0.9300 . ?
C46 C47 1.393(5) . ?
C46 C51 1.400(5) . ?
C47 H47 0.9300 . ?
C47 C48 1.392(5) . ?
C48 H48 0.9300 . ?
C48 C49 1.387(6) . ?
C49 H49 0.9300 . ?
C49 C50 1.393(6) . ?
C50 H50 0.9300 . ?
C50 C51 1.391(5) . ?
C51 H51 0.9300 . ?
N1 U1 2.214(2) . ?
